data_8100839
loop_
_publ_author_name
'Kolev, Tsonko'
'Kleb, Dirk Christian'
'Denitsa, Yancheva'
'Sch\"urmann, Markus'
'Preut, Hans'
'Bleckmann, Paul'

_publ_section_title
;
Crystal structure of cesium 4,6-dinitroresorcinolate, CsC~6~H~3~O~2~
(NO~3~)~2~
;
_journal_issue 1
_journal_name_full 'Zeitschrift f\"ur Kristallographie - New Crystal Structures'
_journal_page_first 63
_journal_page_last 64
_journal_volume 216
_journal_year 2001
_chemical_formula_structural 'C6 H3 Cs N2 O6'
_chemical_formula_sum 'C6 H3 Cs N2 O6'
_chemical_formula_weight 332.01
_space_group_IT_number 2
_symmetry_cell_setting triclinic
_symmetry_space_group_name_Hall '-P 1'
_symmetry_space_group_name_H-M 'P -1'
_cell_angle_alpha 92.183(13)
_cell_angle_beta 111.815(16)
_cell_angle_gamma 107.638(15)
_cell_formula_units_Z 2
_cell_length_a 7.1141(16)
_cell_length_b 7.5721(10)
_cell_length_c 9.3142(16)
_cell_measurement_temperature 291(1)
_cell_volume 437.39(17)
_diffrn_ambient_temperature 291(2)
_exptl_crystal_density_diffrn 2.521
_cod_database_code 8100839

loop_
_symmetry_equiv_pos_as_xyz
'x, y, z'
'-x, -y, -z'

loop_
_atom_site_label
_atom_site_type_symbol
_atom_site_fract_x
_atom_site_fract_y
_atom_site_fract_z
_atom_site_U_iso_or_equiv
_atom_site_adp_type
_atom_site_occupancy
_atom_site_calc_flag
_atom_site_refinement_flags
_atom_site_disorder_assembly
_atom_site_disorder_group
Cs Cs 0.27477(3) 0.88625(2) 0.594525(18) 0.03642(9) Uani 1 d . . .
C1 C 0.2554(4) 0.4389(3) 0.2312(3) 0.0252(4) Uani 1 d . . .
C2 C 0.2863(4) 0.6333(3) 0.2077(3) 0.0273(5) Uani 1 d . . .
C3 C 0.2836(4) 0.6650(4) 0.0560(3) 0.0283(5) Uani 1 d . . .
H3 H 0.293(5) 0.786(5) 0.033(4) 0.036(8) Uiso 1 d . . .
C4 C 0.2509(4) 0.5283(3) -0.0586(3) 0.0254(4) Uani 1 d . . .
C5 C 0.2241(4) 0.3410(3) -0.0268(3) 0.0250(4) Uani 1 d . . .
C6 C 0.2286(4) 0.3017(3) 0.1181(3) 0.0261(5) Uani 1 d . . .
H6 H 0.216(5) 0.184(5) 0.135(4) 0.035(8) Uiso 1 d . . .
N1 N 0.2432(4) 0.3780(3) 0.3736(2) 0.0309(4) Uani 1 d . . .
O11 O 0.2464(6) 0.2200(4) 0.3958(3) 0.0610(7) Uani 1 d . . .
O12 O 0.2248(5) 0.4804(3) 0.4674(3) 0.0520(6) Uani 1 d . . .
O2 O 0.3133(4) 0.7644(3) 0.3061(2) 0.0413(5) Uani 1 d . . .
O4 O 0.2468(4) 0.5741(3) -0.1978(2) 0.0363(4) Uani 1 d . . .
H4 H 0.233(8) 0.486(7) -0.248(6) 0.067(15) Uiso 1 d . . .
N5 N 0.1929(4) 0.1937(3) -0.1387(3) 0.0313(4) Uani 1 d . . .
O51 O 0.1730(4) 0.2236(3) -0.2747(2) 0.0393(4) Uani 1 d . . .
O52 O 0.1885(5) 0.0378(3) -0.1041(3) 0.0495(6) Uani 1 d . . .

loop_
_atom_site_aniso_label
_atom_site_aniso_U_11
_atom_site_aniso_U_22
_atom_site_aniso_U_33
_atom_site_aniso_U_23
_atom_site_aniso_U_13
_atom_site_aniso_U_12
Cs 0.05788(14) 0.02658(11) 0.03301(12) 0.00514(7) 0.02787(9) 0.01348(8)
C1 0.0295(11) 0.0269(11) 0.0215(10) 0.0057(9) 0.0128(9) 0.0093(9)
C2 0.0320(11) 0.0256(11) 0.0253(11) 0.0023(9) 0.0141(9) 0.0082(9)
C3 0.0373(12) 0.0232(11) 0.0275(12) 0.0059(9) 0.0156(10) 0.0110(10)
C4 0.0288(11) 0.0263(11) 0.0225(10) 0.0066(9) 0.0122(9) 0.0087(9)
C5 0.0311(11) 0.0234(11) 0.0240(11) 0.0024(8) 0.0144(9) 0.0103(9)
C6 0.0315(11) 0.0233(11) 0.0253(11) 0.0060(9) 0.0123(9) 0.0105(9)
N1 0.0384(11) 0.0317(11) 0.0226(10) 0.0063(8) 0.0142(8) 0.0094(9)
O11 0.119(2) 0.0426(13) 0.0395(12) 0.0228(10) 0.0419(14) 0.0367(14)
O12 0.0928(18) 0.0445(12) 0.0359(11) 0.0088(9) 0.0429(12) 0.0249(12)
O2 0.0645(13) 0.0281(10) 0.0355(10) -0.0007(8) 0.0286(10) 0.0117(9)
O4 0.0577(12) 0.0312(10) 0.0261(9) 0.0095(8) 0.0223(9) 0.0161(9)
N5 0.0418(12) 0.0275(10) 0.0281(10) 0.0027(8) 0.0179(9) 0.0118(9)
O51 0.0626(13) 0.0375(10) 0.0257(9) 0.0042(8) 0.0243(9) 0.0195(9)
O52 0.0908(18) 0.0284(10) 0.0456(12) 0.0094(9) 0.0399(13) 0.0263(11)

loop_
_geom_bond_atom_site_label_1
_geom_bond_atom_site_label_2
_geom_bond_distance
_geom_bond_site_symmetry_2
_geom_bond_publ_flag
Cs O2 2.942(2) . ?
Cs O2 3.089(2) 2_676 ?
Cs O4 3.117(2) 1_556 ?
Cs O12 3.118(2) . ?
Cs O51 3.174(2) 1_566 ?
Cs O11 3.200(2) 1_565 ?
Cs O51 3.296(2) 2_565 ?
Cs O52 3.322(2) 1_566 ?
Cs O11 3.584(4) 2_566 ?
Cs O12 3.611(3) 2_566 ?
Cs N5 3.659(2) 1_566 ?
Cs O11 3.701(3) 2_666 ?
C1 C6 1.369(3) . ?
C1 N1 1.445(3) . ?
C1 C2 1.459(3) . ?
C2 O2 1.243(3) . ?
C2 C3 1.436(3) . ?
C2 Cs 3.835(3) 2_676 ?
C3 C4 1.360(3) . ?
C3 H3 0.94(4) . ?
C4 O4 1.347(3) . ?
C4 C5 1.430(3) . ?
C5 C6 1.384(3) . ?
C5 N5 1.403(3) . ?
C6 H6 0.89(4) . ?
N1 O12 1.215(3) . ?
N1 O11 1.227(3) . ?
N1 Cs 3.749(2) 2_566 ?
O11 Cs 3.200(2) 1_545 ?
O11 Cs 3.584(4) 2_566 ?
O11 Cs 3.701(3) 2_666 ?
O12 Cs 3.611(3) 2_566 ?
O2 Cs 3.089(2) 2_676 ?
O4 Cs 3.117(2) 1_554 ?
O4 H4 0.76(5) . ?
N5 O52 1.230(3) . ?
N5 O51 1.258(3) . ?
N5 Cs 3.659(2) 1_544 ?
O51 Cs 3.174(2) 1_544 ?
O51 Cs 3.296(2) 2_565 ?
O52 Cs 3.322(2) 1_544 ?
